data_4329984
loop_
_publ_author_name
'Romain J. Adcock'
'Duc Hanh Nguyen'
'Sonia Ladeira'
'Carole Le Berre'
'Philippe Serp'
'Philippe Kalck'

_publ_section_title
;
 Reactivity of Rhodium(I) Complexes Bearing Nitrogen-Containing Ligands
 toward CH3I: Synthesis and Full Characterization of Neutral
 cis-[RhX(CO)2(L)] and Acetyl [RhI(\m-I)(COMe)(CO)(L)]2 Complexes
;
_journal_name_full 'Inorganic Chemistry'
_journal_page_first 8670
_journal_page_last 8685
_journal_paper_doi 10.1021/ic2019988
_journal_volume 51
_journal_year 2012
_chemical_compound_source 'synthesis as described'
_chemical_formula_moiety 'C14 H18 I4 N4 O4 Rh2'
_chemical_formula_sum 'C14 H18 I4 N4 O4 Rh2'
_chemical_formula_weight 1019.74
_chemical_name_systematic
;
 ?
;
_space_group_IT_number 2
_symmetry_cell_setting triclinic
_symmetry_Int_Tables_number 2
_symmetry_space_group_name_Hall '-P 1'
_symmetry_space_group_name_H-M 'P -1'
_atom_sites_solution_hydrogens geom
_atom_sites_solution_primary direct
_atom_sites_solution_secondary difmap
_cell_angle_alpha 105.633(6)
_cell_angle_beta 93.540(7)
_cell_angle_gamma 112.887(5)
_cell_formula_units_Z 2
_cell_length_a 10.1933(15)
_cell_length_b 11.5069(17)
_cell_length_c 12.3739(18)
_cell_measurement_reflns_used 9619
_cell_measurement_temperature 180(2)
_cell_measurement_theta_max 30.61
_cell_measurement_theta_min 3.01
_cell_measurement_wavelength 0.71073
_cell_volume 1264.8(3)
_computing_cell_refinement 'Bruker SMART'
_computing_data_collection 'Bruker SMART'
_computing_data_reduction 'Bruker SAINT'
_computing_molecular_graphics 'Ortep-3 for Windows (Farrugia, 1997)'
_computing_publication_material 'WinGX publication routines (Farrugia, 1999)'
_computing_structure_refinement 'SHELXL-97 (Sheldrick, 1997)'
_computing_structure_solution 'SHELXS-97 (Sheldrick, 1990)'
_diffrn_ambient_temperature 180(2)
_diffrn_measured_fraction_theta_full 0.989
_diffrn_measured_fraction_theta_max 0.989
_diffrn_measurement_device_type 'Bruker Kappa APEX II'
_diffrn_measurement_method \w-\f
_diffrn_radiation_monochromator graphite
_diffrn_radiation_probe x-ray
_diffrn_radiation_source 'fine-focus sealed tube'
_diffrn_radiation_type MoK\a
_diffrn_radiation_wavelength 0.71073
_diffrn_reflns_av_R_equivalents 0.0179
_diffrn_reflns_av_unetI/netI 0.0157
_diffrn_reflns_limit_h_max 14
_diffrn_reflns_limit_h_min -14
_diffrn_reflns_limit_k_max 16
_diffrn_reflns_limit_k_min -16
_diffrn_reflns_limit_l_max 17
_diffrn_reflns_limit_l_min -17
_diffrn_reflns_number 30995
_diffrn_reflns_theta_full 30.66
_diffrn_reflns_theta_max 30.66
_diffrn_reflns_theta_min 2.21
_diffrn_standards_decay_% 0
_diffrn_standards_interval_count 0
_diffrn_standards_interval_time 0
_diffrn_standards_number 0
_exptl_absorpt_coefficient_mu 6.212
_exptl_absorpt_correction_T_max 0.6364
_exptl_absorpt_correction_T_min 0.5227
_exptl_absorpt_correction_type multi-scan
_exptl_absorpt_process_details
;
        [c.f. r.h. blessing, acta cryst. (1995), a51, 33-38]
;
_exptl_crystal_colour red
_exptl_crystal_density_diffrn 2.678
_exptl_crystal_description block
_exptl_crystal_F_000 928
_exptl_crystal_size_max 0.12
_exptl_crystal_size_mid 0.08
_exptl_crystal_size_min 0.08
_refine_diff_density_max 3.675
_refine_diff_density_min -1.93
_refine_diff_density_rms 0.16
_refine_ls_extinction_method none
_refine_ls_goodness_of_fit_ref 1.041
_refine_ls_hydrogen_treatment constr
_refine_ls_matrix_type full
_refine_ls_number_parameters 257
_refine_ls_number_reflns 7757
_refine_ls_number_restraints 0
_refine_ls_restrained_S_all 1.041
_refine_ls_R_factor_all 0.0338
_refine_ls_R_factor_gt 0.0287
_refine_ls_shift/su_max 0.003
_refine_ls_shift/su_mean 0
_refine_ls_structure_factor_coef Fsqd
_refine_ls_weighting_details 'calc w=1/[\s^2^(Fo^2^)+(0.0319P)^2^+6.5935P] where P=(Fo^2^+2Fc^2^)/3'
_refine_ls_weighting_scheme calc
_refine_ls_wR_factor_gt 0.0739
_refine_ls_wR_factor_ref 0.0772
_reflns_number_gt 6927
_reflns_number_total 7757
_reflns_threshold_expression >2sigma(I)
_cod_data_source_file ic2019988_si_002_10.cif
_cod_data_source_block 6d1
_cod_database_code 4329984

loop_
_symmetry_equiv_pos_as_xyz
'x, y, z'
'-x, -y, -z'

loop_
_atom_site_label
_atom_site_type_symbol
_atom_site_fract_x
_atom_site_fract_y
_atom_site_fract_z
_atom_site_U_iso_or_equiv
_atom_site_adp_type
_atom_site_occupancy
_atom_site_symmetry_multiplicity
_atom_site_calc_flag
_atom_site_refinement_flags
Rh1 Rh 0.59616(3) 0.65868(3) 0.44827(2) 0.02135(6) Uani 1 1 d .
I2 I 0.30131(3) 0.44890(3) 0.41964(2) 0.02842(6) Uani 1 1 d .
Rh2 Rh 0.02540(3) 0.83982(3) 0.02083(2) 0.02034(6) Uani 1 1 d .
I3 I 0.16927(3) 1.10175(3) 0.12441(2) 0.02561(6) Uani 1 1 d .
I1 I 0.49203(4) 0.77576(3) 0.33065(3) 0.03650(7) Uani 1 1 d .
I4 I -0.12830(3) 0.58098(3) -0.08003(3) 0.03157(7) Uani 1 1 d .
N1 N 0.6320(4) 0.5425(3) 0.3005(3) 0.0239(6) Uani 1 1 d .
C9 C 0.8138(6) 0.8257(6) 0.4835(4) 0.0410(13) Uani 1 1 d .
N2 N 0.5894(4) 0.4071(4) 0.1261(3) 0.0274(7) Uani 1 1 d .
C4 C 0.7222(5) 0.4261(5) 0.1770(4) 0.0327(9) Uani 1 1 d .
H4 H 0.7839 0.3885 0.1436 0.039 Uiso 1 1 calc R
C5 C 0.7483(5) 0.5101(5) 0.2856(4) 0.0305(8) Uani 1 1 d .
H5 H 0.8326 0.5411 0.3418 0.037 Uiso 1 1 calc R
C1 C 0.5492(5) 0.7474(5) 0.5779(4) 0.0356(10) Uani 1 1 d .
C2 C 0.5382(4) 0.4775(4) 0.2024(3) 0.0256(7) Uani 1 1 d .
H2 H 0.447 0.4803 0.1882 0.031 Uiso 1 1 calc R
O1 O 0.5153(5) 0.7954(5) 0.6559(3) 0.0580(12) Uani 1 1 d .
N3 N 0.1584(4) 0.8500(3) -0.1030(3) 0.0244(6) Uani 1 1 d .
N4 N 0.2182(4) 0.8406(4) -0.2715(3) 0.0336(8) Uani 1 1 d .
C8 C 0.1096(5) 0.7980(5) -0.2145(4) 0.0295(8) Uani 1 1 d .
H8 H 0.012 0.7389 -0.2496 0.035 Uiso 1 1 calc R
O4 O 0.2773(4) 0.8305(5) 0.1130(4) 0.0524(11) Uani 1 1 d .
C12 C 0.1605(5) 0.8049(4) 0.1257(4) 0.0303(8) Uani 1 1 d .
O3 O -0.1806(4) 0.8386(5) 0.1827(4) 0.0534(11) Uani 1 1 d .
C11 C -0.1021(5) 0.8368(5) 0.1223(4) 0.0323(9) Uani 1 1 d .
C13 C 0.0984(6) 0.7466(5) 0.2166(4) 0.0373(10) Uani 1 1 d .
H13A H 0.1708 0.7291 0.257 0.056 Uiso 1 1 calc R
H13B H 0.0118 0.6631 0.1808 0.056 Uiso 1 1 calc R
H13C H 0.0722 0.8097 0.2709 0.056 Uiso 1 1 calc R
C3 C 0.5160(6) 0.3258(5) 0.0087(4) 0.0381(11) Uani 1 1 d .
H3A H 0.4259 0.3352 -0.0077 0.057 Uiso 1 1 calc R
H3B H 0.4934 0.2323 -0.0009 0.057 Uiso 1 1 calc R
H3C H 0.5793 0.3555 -0.0441 0.057 Uiso 1 1 calc R
O2 O 0.8872(4) 0.7870(4) 0.4328(4) 0.0575(11) Uani 1 1 d .
C10 C 0.8235(7) 0.9405(6) 0.5606(5) 0.0556(16) Uani 1 1 d .
H10A H 0.8218 0.9304 0.6367 0.083 Uiso 1 1 calc R
H10B H 0.7413 0.9586 0.5382 0.083 Uiso 1 1 calc R
H10C H 0.9143 1.0146 0.5621 0.083 Uiso 1 1 calc R
C14 C 0.2028(7) 0.8015(8) -0.3958(5) 0.0535(15) Uani 1 1 d .
H14A H 0.2204 0.7216 -0.4234 0.08 Uiso 1 1 calc R
H14B H 0.2732 0.8741 -0.4173 0.08 Uiso 1 1 calc R
H14C H 0.1044 0.7826 -0.43 0.08 Uiso 1 1 calc R
C7 C 0.3413(5) 0.9235(5) -0.1923(4) 0.0335(9) Uani 1 1 d .
H7 H 0.4349 0.9686 -0.2071 0.04 Uiso 1 1 calc R
C6 C 0.3044(4) 0.9291(4) -0.0882(4) 0.0294(8) Uani 1 1 d .
H6 H 0.3687 0.9793 -0.0167 0.035 Uiso 1 1 calc R

loop_
_atom_site_aniso_label
_atom_site_aniso_U_11
_atom_site_aniso_U_22
_atom_site_aniso_U_33
_atom_site_aniso_U_23
_atom_site_aniso_U_13
_atom_site_aniso_U_12
Rh1 0.01929(13) 0.02520(14) 0.01717(12) 0.00436(10) 0.00213(10) 0.00874(11)
I2 0.02124(12) 0.03993(15) 0.02399(12) 0.01297(10) 0.00144(9) 0.01137(10)
Rh2 0.01721(12) 0.02058(13) 0.02415(13) 0.00634(10) 0.00226(10) 0.00968(10)
I3 0.02308(12) 0.02375(12) 0.02595(12) 0.00142(9) -0.00307(9) 0.01120(9)
I1 0.04303(17) 0.03649(15) 0.03487(15) 0.01298(12) 0.00267(12) 0.02136(13)
I4 0.02864(13) 0.02145(12) 0.04026(15) 0.00842(10) -0.00087(11) 0.00816(10)
N1 0.0223(15) 0.0285(16) 0.0199(14) 0.0058(12) 0.0053(12) 0.0109(13)
C9 0.059(3) 0.079(4) 0.0231(19) 0.026(2) 0.018(2) 0.060(3)
N2 0.0293(17) 0.0270(16) 0.0223(15) 0.0033(13) 0.0068(13) 0.0108(14)
C4 0.034(2) 0.038(2) 0.032(2) 0.0097(18) 0.0120(17) 0.0215(19)
C5 0.0251(19) 0.041(2) 0.0270(19) 0.0092(17) 0.0058(15) 0.0165(17)
C1 0.030(2) 0.049(3) 0.027(2) 0.0042(18) 0.0020(16) 0.022(2)
C2 0.0232(17) 0.0298(19) 0.0225(17) 0.0065(14) 0.0054(14) 0.0110(15)
O1 0.052(2) 0.082(3) 0.0344(19) -0.0075(19) 0.0048(17) 0.041(2)
N3 0.0195(14) 0.0249(15) 0.0287(16) 0.0058(13) 0.0045(12) 0.0110(12)
N4 0.0333(19) 0.044(2) 0.0289(17) 0.0106(16) 0.0087(15) 0.0220(17)
C8 0.0248(18) 0.035(2) 0.030(2) 0.0077(16) 0.0046(15) 0.0166(17)
O4 0.0353(19) 0.077(3) 0.069(3) 0.044(2) 0.0055(18) 0.034(2)
C12 0.038(2) 0.0253(19) 0.032(2) 0.0113(16) 0.0074(17) 0.0156(17)
O3 0.040(2) 0.086(3) 0.048(2) 0.027(2) 0.0221(18) 0.035(2)
C11 0.0258(19) 0.041(2) 0.033(2) 0.0147(18) 0.0050(16) 0.0155(18)
C13 0.038(2) 0.047(3) 0.036(2) 0.017(2) 0.0066(19) 0.025(2)
C3 0.041(3) 0.036(2) 0.0228(19) -0.0020(17) 0.0069(17) 0.009(2)
O2 0.036(2) 0.043(2) 0.075(3) 0.012(2) 0.010(2) 0.0032(17)
C10 0.049(3) 0.042(3) 0.050(3) 0.004(2) 0.011(3) -0.001(2)
C14 0.051(3) 0.087(5) 0.030(2) 0.019(3) 0.012(2) 0.036(3)
C7 0.027(2) 0.035(2) 0.040(2) 0.0118(19) 0.0137(18) 0.0147(18)
C6 0.0219(18) 0.0276(19) 0.035(2) 0.0036(16) 0.0054(15) 0.0112(15)

loop_
_atom_type_symbol
_atom_type_description
_atom_type_scat_dispersion_real
_atom_type_scat_dispersion_imag
_atom_type_scat_source
C C 0.0033 0.0016 'International Tables Vol C Tables 4.2.6.8 and 6.1.1.4'
H H 0 0 'International Tables Vol C Tables 4.2.6.8 and 6.1.1.4'
N N 0.0061 0.0033 'International Tables Vol C Tables 4.2.6.8 and 6.1.1.4'
O O 0.0106 0.006 'International Tables Vol C Tables 4.2.6.8 and 6.1.1.4'
Rh Rh -1.1178 0.9187 'International Tables Vol C Tables 4.2.6.8 and 6.1.1.4'
I I -0.4742 1.8119 'International Tables Vol C Tables 4.2.6.8 and 6.1.1.4'

loop_
_geom_angle_atom_site_label_1
_geom_angle_atom_site_label_2
_geom_angle_atom_site_label_3
_geom_angle
_geom_angle_site_symmetry_1
_geom_angle_site_symmetry_3
C1 Rh1 N1 174.69(19) . .
C1 Rh1 C9 91.1(2) . .
N1 Rh1 C9 94.08(15) . .
C1 Rh1 I1 88.81(16) . .
N1 Rh1 I1 92.25(10) . .
C9 Rh1 I1 89.48(11) . .
C1 Rh1 I2 87.21(16) . 2_666
N1 Rh1 I2 91.76(10) . 2_666
C9 Rh1 I2 90.13(11) . 2_666
I1 Rh1 I2 175.991(15) . 2_666
C1 Rh1 I2 83.93(16) . .
N1 Rh1 I2 90.85(9) . .
C9 Rh1 I2 175.06(11) . .
I1 Rh1 I2 90.580(17) . .
I2 Rh1 I2 89.469(16) 2_666 .
Rh1 I2 Rh1 90.530(16) 2_666 .
C11 Rh2 C12 92.78(19) . .
C11 Rh2 N3 174.42(17) . .
C12 Rh2 N3 92.73(16) . .
C11 Rh2 I4 89.26(15) . .
C12 Rh2 I4 90.96(12) . .
N3 Rh2 I4 91.58(9) . .
C11 Rh2 I3 88.58(15) . .
C12 Rh2 I3 90.59(12) . .
N3 Rh2 I3 90.43(9) . .
I4 Rh2 I3 177.402(14) . .
C11 Rh2 I3 86.09(14) . 2_575
C12 Rh2 I3 178.06(12) . 2_575
N3 Rh2 I3 88.39(9) . 2_575
I4 Rh2 I3 90.600(16) . 2_575
I3 Rh2 I3 87.815(16) . 2_575
Rh2 I3 Rh2 92.185(15) . 2_575
C2 N1 C5 106.0(3) . .
C2 N1 Rh1 124.9(3) . .
C5 N1 Rh1 129.0(3) . .
O2 C9 C10 138.8(7) . .
O2 C9 Rh1 108.3(4) . .
C10 C9 Rh1 112.9(4) . .
C2 N2 C4 108.1(3) . .
C2 N2 C3 125.7(4) . .
C4 N2 C3 126.3(4) . .
C5 C4 N2 106.2(4) . .
C5 C4 H4 126.9 . .
N2 C4 H4 126.9 . .
C4 C5 N1 108.9(4) . .
C4 C5 H5 125.6 . .
N1 C5 H5 125.6 . .
O1 C1 Rh1 176.7(5) . .
N1 C2 N2 110.8(4) . .
N1 C2 H2 124.6 . .
N2 C2 H2 124.6 . .
C8 N3 C6 106.4(4) . .
C8 N3 Rh2 124.4(3) . .
C6 N3 Rh2 128.1(3) . .
C8 N4 C7 107.5(4) . .
C8 N4 C14 124.9(4) . .
C7 N4 C14 127.5(4) . .
N3 C8 N4 110.4(4) . .
N3 C8 H8 124.8 . .
N4 C8 H8 124.8 . .
O4 C12 C13 123.5(4) . .
O4 C12 Rh2 119.1(4) . .
C13 C12 Rh2 117.4(3) . .
O3 C11 Rh2 177.3(5) . .
C12 C13 H13A 109.5 . .
C12 C13 H13B 109.5 . .
H13A C13 H13B 109.5 . .
C12 C13 H13C 109.5 . .
H13A C13 H13C 109.5 . .
H13B C13 H13C 109.5 . .
N2 C3 H3A 109.5 . .
N2 C3 H3B 109.5 . .
H3A C3 H3B 109.5 . .
N2 C3 H3C 109.5 . .
H3A C3 H3C 109.5 . .
H3B C3 H3C 109.5 . .
C9 C10 H10A 109.5 . .
C9 C10 H10B 109.5 . .
H10A C10 H10B 109.5 . .
C9 C10 H10C 109.5 . .
H10A C10 H10C 109.5 . .
H10B C10 H10C 109.5 . .
N4 C14 H14A 109.5 . .
N4 C14 H14B 109.5 . .
H14A C14 H14B 109.5 . .
N4 C14 H14C 109.5 . .
H14A C14 H14C 109.5 . .
H14B C14 H14C 109.5 . .
C6 C7 N4 106.8(4) . .
C6 C7 H7 126.6 . .
N4 C7 H7 126.6 . .
C7 C6 N3 108.8(4) . .
C7 C6 H6 125.6 . .
N3 C6 H6 125.6 . .

loop_
_geom_bond_atom_site_label_1
_geom_bond_atom_site_label_2
_geom_bond_distance
_geom_bond_site_symmetry_2
Rh1 C1 1.854(4) .
Rh1 N1 2.100(3) .
Rh1 C9 2.217(6) .
Rh1 I1 2.6530(5) .
Rh1 I2 2.6800(5) 2_666
Rh1 I2 2.9581(6) .
I2 Rh1 2.6799(5) 2_666
Rh2 C11 1.859(5) .
Rh2 C12 2.057(5) .
Rh2 N3 2.105(3) .
Rh2 I4 2.6474(6) .
Rh2 I3 2.6694(6) .
Rh2 I3 2.9780(5) 2_575
I3 Rh2 2.9780(5) 2_575
N1 C2 1.326(5) .
N1 C5 1.383(5) .
C9 O2 1.149(6) .
C9 C10 1.368(8) .
N2 C2 1.340(5) .
N2 C4 1.367(6) .
N2 C3 1.461(5) .
C4 C5 1.367(6) .
C4 H4 0.95 .
C5 H5 0.95 .
C1 O1 1.121(6) .
C2 H2 0.95 .
N3 C8 1.322(5) .
N3 C6 1.378(5) .
N4 C8 1.351(6) .
N4 C7 1.363(6) .
N4 C14 1.461(6) .
C8 H8 0.95 .
O4 C12 1.142(6) .
C12 C13 1.509(6) .
O3 C11 1.130(6) .
C13 H13A 0.98 .
C13 H13B 0.98 .
C13 H13C 0.98 .
C3 H3A 0.98 .
C3 H3B 0.98 .
C3 H3C 0.98 .
C10 H10A 0.98 .
C10 H10B 0.98 .
C10 H10C 0.98 .
C14 H14A 0.98 .
C14 H14B 0.98 .
C14 H14C 0.98 .
C7 C6 1.356(6) .
C7 H7 0.95 .
C6 H6 0.95 .
